data_3000519
loop_
_publ_author_name
'Morgan Redington'

_journal_name_full 'To be published in Chemistry of Materials'
_chemical_formula_sum 'Ca H16 Li2'
_space_group_name_Hall '-P 1'
_space_group_name_H-M_alt 'P -1'
_cell_angle_alpha 89.9255654461
_cell_angle_beta 89.6979311332
_cell_angle_gamma 71.7403219729
_cell_length_a 3.8771608241
_cell_length_b 4.8696054472
_cell_length_c 4.9060876647
_cell_volume 87.963
_cod_database_code 3000519
_cod_hold_until_date 2024-11-17
_cod_depositor_requested_release_date 2024-11-17

loop_
_atom_site_label
_atom_site_fract_x
_atom_site_fract_y
_atom_site_fract_z
? ? ? ?
